data_2243870
loop_
_publ_author_name
'Thiruvalluvar, Aravazhi Amalan'
'Sridharan, M.'
'Rajendra Prasad, K. J.'
'Zeller, M.'

_publ_section_title
;
 Synthesis and crystal structure of
 1-hydroxy-8-methyl-9<i>H</i>-carbazole-2-carbaldehyde
;
_journal_coeditor_code YY2001
_journal_issue 9
_journal_name_full 'Acta Crystallographica Section E'
_journal_page_first
;
;
_journal_paper_doi 10.1107/S2056989021007210
_journal_volume 77
_journal_year 2021
_chemical_formula_iupac 'C14 H11 N O2'
_chemical_formula_moiety 'C14 H11 N O2'
_chemical_formula_sum 'C14 H11 N O2'
_chemical_formula_weight 225.24
_chemical_name_common 9H-carbazole
_chemical_name_systematic
;
1-Hydroxy-8-methyl-9<i>H</i>-carbazole-2-carbaldehyde
;
_space_group_crystal_system monoclinic
_space_group_IT_number 14
_space_group_name_Hall '-P 2ybc'
_space_group_name_H-M_alt 'P 1 21/c 1'
_atom_sites_solution_hydrogens mixed
_atom_sites_solution_primary direct
_atom_sites_solution_secondary difmap
_audit_creation_method SHELXL-2018/3
_cell_angle_alpha 90
_cell_angle_beta 105.817(2)
_cell_angle_gamma 90
_cell_formula_units_Z 8
_cell_length_a 28.290(5)
_cell_length_b 3.9052(7)
_cell_length_c 20.264(3)
_cell_measurement_reflns_used 7327
_cell_measurement_temperature 296(2)
_cell_measurement_theta_max 31.25
_cell_measurement_theta_min 2.21
_cell_volume 2154.0(6)
_computing_cell_refinement
;
SAINT (Bruker, 2005)
;
_computing_data_collection
;
APEX2 (Bruker, 2005)
;
_computing_data_reduction
;
SAINT (Bruker, 2005)
;
_computing_molecular_graphics
;
PLATON (Spek, 2020)
;
_computing_publication_material
;
<i>SHELXL2018/3</i> (Sheldrick, 2015), PLATON (Spek, 2020) and
publCIF (Westrip, 2010)
;
_computing_structure_refinement
;
<i>SHELXL2018/3</i> (Sheldrick, 2015)
;
_computing_structure_solution
;
SHELXTL (Sheldrick, 2008)
;
_diffrn_ambient_temperature 296(2)
_diffrn_measured_fraction_theta_full 0.999
_diffrn_measured_fraction_theta_max 0.999
_diffrn_measurement_device_type 'Bruker SMART APEXII CCD'
_diffrn_measurement_method '\w scans'
_diffrn_radiation_monochromator graphite
_diffrn_radiation_type MoK\a
_diffrn_radiation_wavelength 0.71073
_diffrn_reflns_av_R_equivalents 0.0337
_diffrn_reflns_av_unetI/netI 0.0316
_diffrn_reflns_limit_h_max 37
_diffrn_reflns_limit_h_min -37
_diffrn_reflns_limit_k_max 5
_diffrn_reflns_limit_k_min -5
_diffrn_reflns_limit_l_max 26
_diffrn_reflns_limit_l_min -26
_diffrn_reflns_number 19760
_diffrn_reflns_theta_full 25.242
_diffrn_reflns_theta_max 28.282
_diffrn_reflns_theta_min 1.496
_diffrn_source 'fine-focus sealed tube'
_exptl_absorpt_coefficient_mu 0.094
_exptl_absorpt_correction_T_max 0.991
_exptl_absorpt_correction_T_min 0.830
_exptl_absorpt_correction_type multi-scan
_exptl_absorpt_process_details
;
(SADABS; Bruker, 2005)
;
_exptl_crystal_colour brown
_exptl_crystal_density_diffrn 1.389
_exptl_crystal_density_method 'Not Measured'
_exptl_crystal_description needle
_exptl_crystal_F_000 944
_exptl_crystal_size_max 0.750
_exptl_crystal_size_mid 0.190
_exptl_crystal_size_min 0.100
_refine_diff_density_max 0.305
_refine_diff_density_min -0.237
_refine_ls_extinction_method none
_refine_ls_goodness_of_fit_ref 1.178
_refine_ls_hydrogen_treatment mixed
_refine_ls_matrix_type full
_refine_ls_number_parameters 325
_refine_ls_number_reflns 5344
_refine_ls_number_restraints 0
_refine_ls_restrained_S_all 1.178
_refine_ls_R_factor_all 0.0693
_refine_ls_R_factor_gt 0.0551
_refine_ls_shift/su_max 0.001
_refine_ls_shift/su_mean 0.000
_refine_ls_structure_factor_coef Fsqd
_refine_ls_weighting_details 'w=1/[\s^2^(Fo^2^)+(0.0612P)^2^+1.1713P] where P=(Fo^2^+2Fc^2^)/3'
_refine_ls_weighting_scheme calc
_refine_ls_wR_factor_gt 0.1334
_refine_ls_wR_factor_ref 0.1463
_reflns_number_gt 4453
_reflns_number_total 5344
_reflns_threshold_expression 'I > 2\s(I)'
_cod_data_source_file yy2001sup1.cif
_cod_data_source_block I
_cod_original_sg_symbol_H-M 'P 21/c'
_cod_database_code 2243870
_shelx_space_group_comment
;
The symmetry employed for this shelxl refinement is uniquely defined
by the following loop, which should always be used as a source of
symmetry information in preference to the above space-group names.
They are only intended as comments.
;
_shelx_estimated_absorpt_t_min 0.933
_shelx_estimated_absorpt_t_max 0.991

loop_
_space_group_symop_operation_xyz
'x, y, z'
'-x, y+1/2, -z+1/2'
'-x, -y, -z'
'x, -y-1/2, z-1/2'

loop_
_atom_site_type_symbol
_atom_site_label
_atom_site_fract_x
_atom_site_fract_y
_atom_site_fract_z
_atom_site_U_iso_or_equiv
_atom_site_adp_type
_atom_site_calc_flag
_atom_site_occupancy
_atom_site_disorder_assembly
_atom_site_disorder_group
C C1 0.60695(8) 0.8782(6) 0.79934(10) 0.0305(4) Uani d 1 . .
H H1A 0.586381 0.993978 0.822872 0.046 Uiso calc 1 . .
H H1B 0.636607 1.007032 0.804205 0.046 Uiso calc 1 . .
H H1C 0.614950 0.654265 0.818701 0.046 Uiso calc 1 . .
C C2 0.58026(7) 0.8460(5) 0.72475(10) 0.0225(4) Uani d 1 . .
C C3 0.53306(7) 0.9707(5) 0.69748(11) 0.0269(4) Uani d 1 . .
H H3 0.517561 1.081062 0.726518 0.032 Uiso calc 1 . .
C C4 0.50767(7) 0.9371(5) 0.62778(11) 0.0278(4) Uani d 1 . .
H H4 0.475869 1.021909 0.611961 0.033 Uiso calc 1 . .
C C5 0.52935(6) 0.7800(5) 0.58267(10) 0.0239(4) Uani d 1 . .
H H5 0.512575 0.758554 0.536525 0.029 Uiso calc 1 . .
C C6 0.57725(6) 0.6531(5) 0.60773(9) 0.0190(3) Uani d 1 . .
C C7 0.60179(6) 0.6862(5) 0.67805(9) 0.0187(3) Uani d 1 . .
C C8 0.69229(6) 0.2303(5) 0.61767(9) 0.0186(3) Uani d 1 . .
C C9 0.65285(6) 0.4087(4) 0.62986(8) 0.0171(3) Uani d 1 . .
C C10 0.61009(6) 0.4752(5) 0.57646(8) 0.0173(3) Uani d 1 . .
C C11 0.60642(6) 0.3678(5) 0.50886(9) 0.0213(4) Uani d 1 . .
H H11 0.578573 0.416290 0.473378 0.026 Uiso calc 1 . .
C C12 0.64511(7) 0.1896(5) 0.49680(9) 0.0213(4) Uani d 1 . .
H H12 0.643093 0.114554 0.452561 0.026 Uiso calc 1 . .
C C13 0.68800(6) 0.1176(5) 0.55022(9) 0.0199(4) Uani d 1 . .
C C14 0.72687(7) -0.0821(5) 0.53619(10) 0.0230(4) Uani d 1 . .
H H14 0.722444 -0.163999 0.491820 0.028 Uiso calc 1 . .
C C15 0.88208(8) 0.8160(5) 0.68439(9) 0.0265(4) Uani d 1 . .
H H15A 0.902174 0.905029 0.726989 0.040 Uiso calc 1 . .
H H15B 0.860603 0.642822 0.693463 0.040 Uiso calc 1 . .
H H15C 0.862872 0.997972 0.658394 0.040 Uiso calc 1 . .
C C16 0.91438(7) 0.6628(5) 0.64413(9) 0.0214(4) Uani d 1 . .
C C17 0.96492(7) 0.6431(5) 0.66858(9) 0.0256(4) Uani d 1 . .
H H17 0.979856 0.730010 0.711994 0.031 Uiso calc 1 . .
C C18 0.99471(7) 0.4977(5) 0.63077(10) 0.0270(4) Uani d 1 . .
H H18 1.028583 0.491116 0.649516 0.032 Uiso calc 1 . .
C C19 0.97440(7) 0.3645(5) 0.56619(9) 0.0232(4) Uani d 1 . .
H H19 0.994149 0.267196 0.541288 0.028 Uiso calc 1 . .
C C20 0.92328(6) 0.3795(5) 0.53906(9) 0.0187(3) Uani d 1 . .
C C21 0.89409(6) 0.5292(5) 0.57814(8) 0.0179(3) Uani d 1 . .
C C22 0.80092(6) 0.2763(5) 0.42718(9) 0.0183(3) Uani d 1 . .
C C23 0.84263(6) 0.3534(4) 0.47993(8) 0.0176(3) Uani d 1 . .
C C24 0.89000(6) 0.2655(5) 0.47573(8) 0.0180(3) Uani d 1 . .
C C25 0.89635(7) 0.0985(5) 0.41705(9) 0.0218(4) Uani d 1 . .
H H25 0.927599 0.043979 0.413640 0.026 Uiso calc 1 . .
C C26 0.85547(7) 0.0181(5) 0.36514(9) 0.0232(4) Uani d 1 . .
H H26 0.859196 -0.093655 0.326343 0.028 Uiso calc 1 . .
C C27 0.80755(7) 0.1021(5) 0.36941(9) 0.0206(4) Uani d 1 . .
C C28 0.76490(7) -0.0010(5) 0.31623(9) 0.0254(4) Uani d 1 . .
H H28 0.769894 -0.116522 0.278565 0.030 Uiso calc 1 . .
N N1 0.64768(5) 0.5391(4) 0.69071(8) 0.0191(3) Uani d 1 . .
N N2 0.84527(5) 0.5107(4) 0.54173(7) 0.0187(3) Uani d 1 . .
O O1 0.73268(5) 0.1687(4) 0.67024(6) 0.0238(3) Uani d 1 . .
O O2 0.76604(5) -0.1520(4) 0.57967(7) 0.0276(3) Uani d 1 . .
O O3 0.75629(5) 0.3697(4) 0.43310(7) 0.0230(3) Uani d 1 . .
O O4 0.72203(5) 0.0536(4) 0.31724(7) 0.0298(3) Uani d 1 . .
H H1 0.6700(9) 0.527(7) 0.7295(13) 0.033(6) Uiso d 1 . .
H H1D 0.7530(11) 0.035(9) 0.6508(16) 0.065(9) Uiso d 1 . .
H H2 0.8187(8) 0.600(6) 0.5531(12) 0.031(6) Uiso d 1 . .
H H3A 0.7344(11) 0.288(9) 0.3952(16) 0.063(9) Uiso d 1 . .

loop_
_atom_site_aniso_label
_atom_site_aniso_U_11
_atom_site_aniso_U_22
_atom_site_aniso_U_33
_atom_site_aniso_U_12
_atom_site_aniso_U_13
_atom_site_aniso_U_23
C1 0.0445(12) 0.0266(10) 0.0261(10) 0.0013(9) 0.0192(9) -0.0015(8)
C2 0.0284(9) 0.0157(9) 0.0283(9) -0.0017(7) 0.0160(8) 0.0015(7)
C3 0.0298(10) 0.0167(9) 0.0411(11) 0.0003(7) 0.0213(9) 0.0011(8)
C4 0.0212(9) 0.0196(9) 0.0443(12) 0.0017(7) 0.0120(8) 0.0058(8)
C5 0.0203(8) 0.0193(9) 0.0310(10) -0.0008(7) 0.0053(7) 0.0067(7)
C6 0.0191(8) 0.0169(8) 0.0218(8) -0.0018(6) 0.0068(6) 0.0048(7)
C7 0.0208(8) 0.0157(8) 0.0219(8) 0.0002(6) 0.0096(7) 0.0042(7)
C8 0.0188(8) 0.0193(9) 0.0182(8) -0.0015(7) 0.0059(6) 0.0015(6)
C9 0.0181(7) 0.0172(8) 0.0170(8) -0.0028(6) 0.0066(6) 0.0026(6)
C10 0.0182(7) 0.0172(8) 0.0173(8) -0.0025(6) 0.0061(6) 0.0034(6)
C11 0.0227(8) 0.0226(9) 0.0177(8) -0.0034(7) 0.0041(6) 0.0027(7)
C12 0.0268(9) 0.0218(9) 0.0158(8) -0.0064(7) 0.0067(7) -0.0003(7)
C13 0.0215(8) 0.0203(9) 0.0199(8) -0.0039(7) 0.0089(6) -0.0004(7)
C14 0.0276(9) 0.0214(9) 0.0238(9) -0.0023(7) 0.0133(7) 0.0004(7)
C15 0.0382(10) 0.0237(10) 0.0179(8) -0.0029(8) 0.0083(7) -0.0025(7)
C16 0.0300(9) 0.0177(9) 0.0160(8) -0.0027(7) 0.0053(7) 0.0030(7)
C17 0.0330(10) 0.0216(9) 0.0181(8) -0.0055(8) -0.0001(7) 0.0028(7)
C18 0.0244(9) 0.0262(10) 0.0265(9) -0.0019(7) 0.0005(7) 0.0064(8)
C19 0.0226(8) 0.0237(10) 0.0232(9) 0.0031(7) 0.0062(7) 0.0061(7)
C20 0.0209(8) 0.0171(8) 0.0188(8) 0.0008(7) 0.0064(6) 0.0039(6)
C21 0.0206(8) 0.0165(8) 0.0166(8) -0.0004(6) 0.0052(6) 0.0034(6)
C22 0.0214(8) 0.0180(8) 0.0166(8) 0.0002(7) 0.0068(6) 0.0031(6)
C23 0.0222(8) 0.0174(8) 0.0143(8) 0.0004(7) 0.0070(6) 0.0016(6)
C24 0.0206(8) 0.0171(8) 0.0171(8) 0.0028(6) 0.0064(6) 0.0040(6)
C25 0.0245(9) 0.0225(9) 0.0203(8) 0.0045(7) 0.0092(7) 0.0024(7)
C26 0.0325(10) 0.0220(9) 0.0165(8) 0.0030(8) 0.0093(7) -0.0003(7)
C27 0.0270(9) 0.0202(9) 0.0143(8) 0.0001(7) 0.0051(6) 0.0012(7)
C28 0.0346(10) 0.0233(10) 0.0162(8) -0.0013(8) 0.0035(7) 0.0003(7)
N1 0.0197(7) 0.0218(8) 0.0165(7) 0.0019(6) 0.0060(6) 0.0013(6)
N2 0.0204(7) 0.0216(8) 0.0149(7) 0.0002(6) 0.0062(5) -0.0005(6)
O1 0.0187(6) 0.0312(8) 0.0203(6) 0.0047(5) 0.0034(5) -0.0006(5)
O2 0.0247(7) 0.0301(8) 0.0308(7) 0.0022(6) 0.0123(6) -0.0014(6)
O3 0.0186(6) 0.0318(8) 0.0187(6) -0.0013(5) 0.0051(5) -0.0013(5)
O4 0.0278(7) 0.0397(9) 0.0193(6) -0.0043(6) 0.0019(5) -0.0011(6)

loop_
_atom_type_symbol
_atom_type_description
_atom_type_scat_dispersion_real
_atom_type_scat_dispersion_imag
_atom_type_scat_source
C C 0.0033 0.0016 'International Tables Vol C Tables 4.2.6.8 and 6.1.1.4'
H H 0.0000 0.0000 'International Tables Vol C Tables 4.2.6.8 and 6.1.1.4'
N N 0.0061 0.0033 'International Tables Vol C Tables 4.2.6.8 and 6.1.1.4'
O O 0.0106 0.0060 'International Tables Vol C Tables 4.2.6.8 and 6.1.1.4'

loop_
_geom_angle_atom_site_label_1
_geom_angle_atom_site_label_2
_geom_angle_atom_site_label_3
_geom_angle_site_symmetry_1
_geom_angle_site_symmetry_3
_geom_angle
_geom_angle_publ_flag
C2 C1 H1A . . 109.5 ?
C2 C1 H1B . . 109.5 ?
H1A C1 H1B . . 109.5 ?
C2 C1 H1C . . 109.5 ?
H1A C1 H1C . . 109.5 ?
H1B C1 H1C . . 109.5 ?
C3 C2 C7 . . 115.79(17) ?
C3 C2 C1 . . 122.54(17) ?
C7 C2 C1 . . 121.68(17) ?
C2 C3 C4 . . 122.71(18) ?
C2 C3 H3 . . 118.6 ?
C4 C3 H3 . . 118.6 ?
C5 C4 C3 . . 120.74(17) ?
C5 C4 H4 . . 119.6 ?
C3 C4 H4 . . 119.6 ?
C4 C5 C6 . . 118.62(18) ?
C4 C5 H5 . . 120.7 ?
C6 C5 H5 . . 120.7 ?
C5 C6 C7 . . 119.64(17) ?
C5 C6 C10 . . 133.48(17) ?
C7 C6 C10 . . 106.86(15) ?
N1 C7 C2 . . 128.29(17) ?
N1 C7 C6 . . 109.21(15) ?
C2 C7 C6 . . 122.50(16) ?
O1 C8 C9 . . 119.60(15) ?
O1 C8 C13 . . 122.58(16) ?
C9 C8 C13 . . 117.81(16) ?
N1 C9 C8 . . 128.95(16) ?
N1 C9 C10 . . 109.92(15) ?
C8 C9 C10 . . 121.13(16) ?
C11 C10 C9 . . 120.79(16) ?
C11 C10 C6 . . 133.37(16) ?
C9 C10 C6 . . 105.84(15) ?
C12 C11 C10 . . 118.20(16) ?
C12 C11 H11 . . 120.9 ?
C10 C11 H11 . . 120.9 ?
C11 C12 C13 . . 121.50(16) ?
C11 C12 H12 . . 119.3 ?
C13 C12 H12 . . 119.3 ?
C8 C13 C12 . . 120.56(16) ?
C8 C13 C14 . . 119.52(16) ?
C12 C13 C14 . . 119.89(16) ?
O2 C14 C13 . . 124.09(17) ?
O2 C14 H14 . . 118.0 ?
C13 C14 H14 . . 118.0 ?
C16 C15 H15A . . 109.5 ?
C16 C15 H15B . . 109.5 ?
H15A C15 H15B . . 109.5 ?
C16 C15 H15C . . 109.5 ?
H15A C15 H15C . . 109.5 ?
H15B C15 H15C . . 109.5 ?
C17 C16 C21 . . 115.81(17) ?
C17 C16 C15 . . 123.33(17) ?
C21 C16 C15 . . 120.86(16) ?
C16 C17 C18 . . 122.89(17) ?
C16 C17 H17 . . 118.6 ?
C18 C17 H17 . . 118.6 ?
C19 C18 C17 . . 120.89(18) ?
C19 C18 H18 . . 119.6 ?
C17 C18 H18 . . 119.6 ?
C18 C19 C20 . . 118.34(18) ?
C18 C19 H19 . . 120.8 ?
C20 C19 H19 . . 120.8 ?
C19 C20 C21 . . 119.64(16) ?
C19 C20 C24 . . 133.72(17) ?
C21 C20 C24 . . 106.64(15) ?
N2 C21 C16 . . 128.23(16) ?
N2 C21 C20 . . 109.32(15) ?
C16 C21 C20 . . 122.43(16) ?
O3 C22 C23 . . 119.39(15) ?
O3 C22 C27 . . 122.90(16) ?
C23 C22 C27 . . 117.71(16) ?
N2 C23 C22 . . 128.21(16) ?
N2 C23 C24 . . 110.28(15) ?
C22 C23 C24 . . 121.50(16) ?
C23 C24 C25 . . 120.38(16) ?
C23 C24 C20 . . 105.83(15) ?
C25 C24 C20 . . 133.78(16) ?
C26 C25 C24 . . 118.57(16) ?
C26 C25 H25 . . 120.7 ?
C24 C25 H25 . . 120.7 ?
C25 C26 C27 . . 121.34(17) ?
C25 C26 H26 . . 119.3 ?
C27 C26 H26 . . 119.3 ?
C22 C27 C26 . . 120.48(16) ?
C22 C27 C28 . . 118.85(17) ?
C26 C27 C28 . . 120.62(17) ?
O4 C28 C27 . . 124.41(18) ?
O4 C28 H28 . . 117.8 ?
C27 C28 H28 . . 117.8 ?
C9 N1 C7 . . 108.16(14) ?
C9 N1 H1 . . 124.4(16) ?
C7 N1 H1 . . 127.5(16) ?
C23 N2 C21 . . 107.92(15) ?
C23 N2 H2 . . 123.7(15) ?
C21 N2 H2 . . 128.2(15) ?
C8 O1 H1D . . 104.5(18) ?
C22 O3 H3A . . 105.7(19) ?

loop_
_geom_bond_atom_site_label_1
_geom_bond_atom_site_label_2
_geom_bond_site_symmetry_2
_geom_bond_distance
_geom_bond_publ_flag
C1 C2 . 1.500(3) ?
C1 H1A . 0.9600 ?
C1 H1B . 0.9600 ?
C1 H1C . 0.9600 ?
C2 C3 . 1.387(3) ?
C2 C7 . 1.404(2) ?
C3 C4 . 1.405(3) ?
C3 H3 . 0.9300 ?
C4 C5 . 1.376(3) ?
C4 H4 . 0.9300 ?
C5 C6 . 1.402(2) ?
C5 H5 . 0.9300 ?
C6 C7 . 1.411(2) ?
C6 C10 . 1.438(2) ?
C7 N1 . 1.378(2) ?
C8 O1 . 1.354(2) ?
C8 C9 . 1.393(2) ?
C8 C13 . 1.409(2) ?
C9 N1 . 1.378(2) ?
C9 C10 . 1.410(2) ?
C10 C11 . 1.409(2) ?
C11 C12 . 1.374(3) ?
C11 H11 . 0.9300 ?
C12 C13 . 1.417(2) ?
C12 H12 . 0.9300 ?
C13 C14 . 1.438(3) ?
C14 O2 . 1.244(2) ?
C14 H14 . 0.9300 ?
C15 C16 . 1.505(3) ?
C15 H15A . 0.9600 ?
C15 H15B . 0.9600 ?
C15 H15C . 0.9600 ?
C16 C17 . 1.382(3) ?
C16 C21 . 1.404(2) ?
C17 C18 . 1.404(3) ?
C17 H17 . 0.9300 ?
C18 C19 . 1.380(3) ?
C18 H18 . 0.9300 ?
C19 C20 . 1.401(2) ?
C19 H19 . 0.9300 ?
C20 C21 . 1.417(2) ?
C20 C24 . 1.440(2) ?
C21 N2 . 1.379(2) ?
C22 O3 . 1.350(2) ?
C22 C23 . 1.392(2) ?
C22 C27 . 1.410(2) ?
C23 N2 . 1.379(2) ?
C23 C24 . 1.408(2) ?
C24 C25 . 1.410(2) ?
C25 C26 . 1.371(3) ?
C25 H25 . 0.9300 ?
C26 C27 . 1.420(3) ?
C26 H26 . 0.9300 ?
C27 C28 . 1.439(2) ?
C28 O4 . 1.237(2) ?
C28 H28 . 0.9300 ?
N1 H1 . 0.87(2) ?
N2 H2 . 0.91(2) ?
O1 H1D . 0.94(3) ?
O3 H3A . 0.90(3) ?

loop_
_geom_hbond_atom_site_label_D
_geom_hbond_atom_site_label_H
_geom_hbond_atom_site_label_A
_geom_hbond_site_symmetry_A
_geom_hbond_distance_DH
_geom_hbond_distance_HA
_geom_hbond_distance_DA
_geom_hbond_angle_DHA
_geom_hbond_publ_flag
C14 H14 O3 1_545 0.93 2.50 3.254(2) 138 yes
N1 H1 O4 4_566 0.87(2) 2.00(2) 2.862(2) 174(2) yes
O1 H1D O2 . 0.94(3) 1.74(3) 2.602(2) 151(3) yes
N2 H2 O2 1_565 0.91(2) 1.97(2) 2.879(2) 173(2) yes
O3 H3A O4 . 0.90(3) 1.78(3) 2.595(2) 150(3) yes

loop_
_geom_torsion_atom_site_label_1
_geom_torsion_atom_site_label_2
_geom_torsion_atom_site_label_3
_geom_torsion_atom_site_label_4
_geom_torsion_site_symmetry_1
_geom_torsion_site_symmetry_2
_geom_torsion_site_symmetry_3
_geom_torsion_site_symmetry_4
_geom_torsion
_geom_torsion_publ_flag
C7 C2 C3 C4 . . . . 0.8(3) ?
C1 C2 C3 C4 . . . . -179.15(19) ?
C2 C3 C4 C5 . . . . -0.9(3) ?
C3 C4 C5 C6 . . . . 0.2(3) ?
C4 C5 C6 C7 . . . . 0.5(3) ?
C4 C5 C6 C10 . . . . 178.98(19) ?
C3 C2 C7 N1 . . . . -179.66(18) ?
C1 C2 C7 N1 . . . . 0.3(3) ?
C3 C2 C7 C6 . . . . 0.0(3) ?
C1 C2 C7 C6 . . . . 179.92(17) ?
C5 C6 C7 N1 . . . . 179.06(16) ?
C10 C6 C7 N1 . . . . 0.2(2) ?
C5 C6 C7 C2 . . . . -0.6(3) ?
C10 C6 C7 C2 . . . . -179.45(16) ?
O1 C8 C9 N1 . . . . -0.6(3) ?
C13 C8 C9 N1 . . . . 178.76(17) ?
O1 C8 C9 C10 . . . . -179.52(16) ?
C13 C8 C9 C10 . . . . -0.2(3) ?
N1 C9 C10 C11 . . . . 179.77(16) ?
C8 C9 C10 C11 . . . . -1.1(3) ?
N1 C9 C10 C6 . . . . -0.63(19) ?
C8 C9 C10 C6 . . . . 178.49(16) ?
C5 C6 C10 C11 . . . . 1.2(4) ?
C7 C6 C10 C11 . . . . 179.77(19) ?
C5 C6 C10 C9 . . . . -178.36(19) ?
C7 C6 C10 C9 . . . . 0.24(19) ?
C9 C10 C11 C12 . . . . 1.6(3) ?
C6 C10 C11 C12 . . . . -177.90(19) ?
C10 C11 C12 C13 . . . . -0.8(3) ?
O1 C8 C13 C12 . . . . -179.70(16) ?
C9 C8 C13 C12 . . . . 1.0(3) ?
O1 C8 C13 C14 . . . . 2.4(3) ?
C9 C8 C13 C14 . . . . -176.92(16) ?
C11 C12 C13 C8 . . . . -0.5(3) ?
C11 C12 C13 C14 . . . . 177.38(17) ?
C8 C13 C14 O2 . . . . -3.4(3) ?
C12 C13 C14 O2 . . . . 178.69(18) ?
C21 C16 C17 C18 . . . . -0.4(3) ?
C15 C16 C17 C18 . . . . 179.59(18) ?
C16 C17 C18 C19 . . . . -0.1(3) ?
C17 C18 C19 C20 . . . . 0.3(3) ?
C18 C19 C20 C21 . . . . 0.0(3) ?
C18 C19 C20 C24 . . . . -178.91(19) ?
C17 C16 C21 N2 . . . . 179.02(18) ?
C15 C16 C21 N2 . . . . -0.9(3) ?
C17 C16 C21 C20 . . . . 0.7(3) ?
C15 C16 C21 C20 . . . . -179.26(17) ?
C19 C20 C21 N2 . . . . -179.13(16) ?
C24 C20 C21 N2 . . . . 0.0(2) ?
C19 C20 C21 C16 . . . . -0.5(3) ?
C24 C20 C21 C16 . . . . 178.64(16) ?
O3 C22 C23 N2 . . . . 2.3(3) ?
C27 C22 C23 N2 . . . . -177.78(17) ?
O3 C22 C23 C24 . . . . -179.11(16) ?
C27 C22 C23 C24 . . . . 0.8(3) ?
N2 C23 C24 C25 . . . . 179.47(16) ?
C22 C23 C24 C25 . . . . 0.6(3) ?
N2 C23 C24 C20 . . . . -0.3(2) ?
C22 C23 C24 C20 . . . . -179.20(16) ?
C19 C20 C24 C23 . . . . 179.2(2) ?
C21 C20 C24 C23 . . . . 0.18(19) ?
C19 C20 C24 C25 . . . . -0.6(4) ?
C21 C20 C24 C25 . . . . -179.59(19) ?
C23 C24 C25 C26 . . . . -1.3(3) ?
C20 C24 C25 C26 . . . . 178.46(19) ?
C24 C25 C26 C27 . . . . 0.5(3) ?
O3 C22 C27 C26 . . . . 178.33(17) ?
C23 C22 C27 C26 . . . . -1.6(3) ?
O3 C22 C27 C28 . . . . -4.1(3) ?
C23 C22 C27 C28 . . . . 175.89(16) ?
C25 C26 C27 C22 . . . . 1.0(3) ?
C25 C26 C27 C28 . . . . -176.49(18) ?
C22 C27 C28 O4 . . . . 0.3(3) ?
C26 C27 C28 O4 . . . . 177.80(19) ?
C8 C9 N1 C7 . . . . -178.24(18) ?
C10 C9 N1 C7 . . . . 0.8(2) ?
C2 C7 N1 C9 . . . . 179.03(18) ?
C6 C7 N1 C9 . . . . -0.6(2) ?
C22 C23 N2 C21 . . . . 179.13(17) ?
C24 C23 N2 C21 . . . . 0.4(2) ?
C16 C21 N2 C23 . . . . -178.75(18) ?
C20 C21 N2 C23 . . . . -0.3(2) ?

_cod_database_fobs_code 2243870
